data_7056025
loop_
_publ_author_name
'Wang, Wei-wei'
'Lv, Jing-hua'
'Yu, Kai'
'Wang, Chun-mei'
'Zhang, He'
'Wu, Chu'
'Zhou, Bai-bin'

_publ_section_title
;
 The basket-type dimer layers based on tetra-electron reduced heteropoly
 blue directed by copper/nickel and strontium linkers
;
_journal_issue 7
_journal_name_full 'New J. Chem.'
_journal_page_first 2687
_journal_paper_doi 10.1039/C6NJ03495K
_journal_volume 41
_journal_year 2017
_chemical_formula_sum 'C40 H110 Cu Mo36 N24 O163 P12 Sr5'
_chemical_formula_weight 7862.64
_chemical_name_systematic
; 
 ? 
;
_space_group_IT_number 13
_symmetry_cell_setting monoclinic
_symmetry_space_group_name_Hall '-P 2yc'
_symmetry_space_group_name_H-M 'P 1 2/c 1'
_atom_sites_solution_hydrogens geom
_atom_sites_solution_primary direct
_atom_sites_solution_secondary difmap
_audit_creation_method SHELXL-97
_audit_update_record
;
2017-02-21 deposited with the CCDC.
2017-02-27 downloaded from the CCDC.
;
_cell_angle_alpha 90.00
_cell_angle_beta 98.284(2)
_cell_angle_gamma 90.00
_cell_formula_units_Z 2
_cell_length_a 23.2179(7)
_cell_length_b 14.1211(4)
_cell_length_c 30.9402(8)
_cell_measurement_reflns_used 59767
_cell_measurement_temperature 296(2)
_cell_measurement_theta_max 27.57
_cell_measurement_theta_min 2.45
_cell_volume 10038.3(5)
_computing_cell_refinement 'Bruker SMART'
_computing_data_collection 'Bruker SMART'
_computing_data_reduction 'Bruker SAINT'
_computing_molecular_graphics SHELXP-97
_computing_publication_material SHELXTL
_computing_structure_refinement 'SHELXL-97 (Sheldrick, 1997)'
_computing_structure_solution 'SHELXS-97 (Sheldrick, 1990)'
_diffrn_ambient_temperature 296(2)
_diffrn_measured_fraction_theta_full 0.992
_diffrn_measured_fraction_theta_max 0.992
_diffrn_measurement_device_type 'Bruker Smart APEX CCD area detector'
_diffrn_measurement_method 'phi and omega scans'
_diffrn_radiation_monochromator graphite
_diffrn_radiation_source 'fine-focus sealed tube'
_diffrn_radiation_type MoK\a
_diffrn_radiation_wavelength 0.71073
_diffrn_reflns_av_R_equivalents 0.0435
_diffrn_reflns_av_sigmaI/netI 0.0710
_diffrn_reflns_limit_h_max 27
_diffrn_reflns_limit_h_min -30
_diffrn_reflns_limit_k_max 17
_diffrn_reflns_limit_k_min -18
_diffrn_reflns_limit_l_max 39
_diffrn_reflns_limit_l_min -40
_diffrn_reflns_number 53046
_diffrn_reflns_theta_full 27.57
_diffrn_reflns_theta_max 27.57
_diffrn_reflns_theta_min 2.45
_exptl_absorpt_coefficient_mu 3.793
_exptl_absorpt_correction_T_max 0.550
_exptl_absorpt_correction_T_min 0.487
_exptl_absorpt_correction_type multi-scan
_exptl_absorpt_process_details SADABS
_exptl_crystal_colour blue
_exptl_crystal_density_diffrn 2.601
_exptl_crystal_density_method 'not measured'
_exptl_crystal_description block
_exptl_crystal_F_000 7466
_exptl_crystal_size_max 0.22
_exptl_crystal_size_mid 0.20
_exptl_crystal_size_min 0.18
_platon_squeeze_details ' ?'
_refine_diff_density_max 3.039
_refine_diff_density_min -2.471
_refine_diff_density_rms 0.250
_refine_ls_extinction_method none
_refine_ls_goodness_of_fit_ref 1.027
_refine_ls_hydrogen_treatment mixed
_refine_ls_matrix_type full
_refine_ls_number_parameters 1292
_refine_ls_number_reflns 23054
_refine_ls_number_restraints 219
_refine_ls_restrained_S_all 1.422
_refine_ls_R_factor_all 0.1002
_refine_ls_R_factor_gt 0.0563
_refine_ls_shift/su_max 0.002
_refine_ls_shift/su_mean 0.000
_refine_ls_structure_factor_coef Fsqd
_refine_ls_weighting_details 'calc w=1/[\s^2^(Fo^2^)+(0.0824P)^2^+93.6864P] where P=(Fo^2^+2Fc^2^)/3'
_refine_ls_weighting_scheme calc
_refine_ls_wR_factor_gt 0.1500
_refine_ls_wR_factor_ref 0.1747
_reflns_number_gt 15138
_reflns_number_total 23054
_reflns_threshold_expression >2sigma(I)
_cod_data_source_file c6nj03495k2.cif
_cod_data_source_block 1
_cod_depositor_comments
;
The following automatic conversions were performed:

'_symmetry_cell_setting' value 'Monoclinic' changed to 'monoclinic'
according to
/home/data/users/saulius/crontab/automatic-downloads/rss-feeds/RSC/lib/dictionaries/cif_core.dic
dictionary named 'cif_core.dic' version 2.4.2 from 2011-04-26.

Automatic conversion script
Id: cif_fix_values 4973 2017-02-22 13:04:09Z antanas 

 Adding full bibliography for 7056025--7056026.cif.
;
_cod_original_sg_symbol_H-M 'P 2/c'
_cod_database_code 7056025

loop_
_symmetry_equiv_pos_as_xyz
'x, y, z'
'-x, y, -z+1/2'
'-x, -y, -z'
'x, -y, z-1/2'

loop_
_atom_site_label
_atom_site_type_symbol
_atom_site_fract_x
_atom_site_fract_y
_atom_site_fract_z
_atom_site_U_iso_or_equiv
_atom_site_adp_type
_atom_site_occupancy
_atom_site_symmetry_multiplicity
_atom_site_calc_flag
_atom_site_refinement_flags
O4W O 0.8557(14) 0.3459(13) 0.0429(14) 0.148(13) Uani 0.50 1 d PU
H4WA H 0.8638 0.4017 0.0354 0.178 Uiso 0.50 1 d PRD
H4WB H 0.8836 0.3268 0.0617 0.178 Uiso 0.50 1 d PR
Cu2 Cu 0.0000 0.5000 1.0000 0.048(6) Uani 0.12 2 d SP
O49 O -0.0231(4) 0.3632(7) 0.8735(3) 0.0305(19) Uani 1 1 d U
O81 O -0.0130(14) 0.562(2) 0.7917(5) 0.083(6) Uani 0.50 1 d PDU
H81A H 0.0005 0.5180 0.7775 0.100 Uiso 0.50 1 d PR
H81B H -0.0493 0.5528 0.7907 0.100 Uiso 0.50 1 d PR
O3W O 0.0391(17) 0.8840(15) 0.8479(13) 0.123(7) Uani 0.50 1 d PU
H3WA H 0.0227 0.8948 0.8702 0.148 Uiso 0.50 1 d PRD
H3WB H 0.0603 0.9315 0.8442 0.148 Uiso 0.50 1 d PRD
O1W O 0.1493(19) 0.859(3) 0.7942(14) 0.134(9) Uani 0.50 1 d PU
H1WA H 0.1467 0.8996 0.7736 0.161 Uiso 0.50 1 d PR
H1WB H 0.1811 0.8694 0.8109 0.161 Uiso 0.50 1 d PR
O2W O 0.8745(11) 0.1206(12) 0.0754(6) 0.191(11) Uani 1 1 d U
H2WA H 0.8689 0.1384 0.0488 0.229 Uiso 1 1 d RD
H2WB H 0.8875 0.0643 0.0760 0.229 Uiso 1 1 d RD
O80 O 0.0000 -0.1166(15) 0.7500 0.088(6) Uani 1 2 d SU
H80A H 0.0313 -0.1467 0.7586 0.106 Uiso 0.50 1 d PR
H80B H -0.0313 -0.1467 0.7414 0.106 Uiso 0.50 1 d PR
Mo1 Mo 0.23739(5) 0.08282(9) 1.11096(4) 0.0252(3) Uani 1 1 d .
Mo2 Mo 0.03250(5) 0.24095(8) 0.99717(4) 0.0187(2) Uani 1 1 d .
Mo3 Mo 0.02246(5) 0.26686(8) 0.87503(4) 0.0208(2) Uani 1 1 d .
Mo4 Mo 0.25168(5) 0.02717(9) 0.88310(4) 0.0233(3) Uani 1 1 d .
Mo5 Mo 0.22053(5) 0.16839(9) 0.78254(4) 0.0263(3) Uani 1 1 d .
Mo6 Mo 0.11307(5) 0.20915(9) 1.11055(4) 0.0243(3) Uani 1 1 d .
Mo7 Mo 0.22180(5) 0.41505(9) 0.79551(4) 0.0279(3) Uani 1 1 d .
Mo8 Mo 0.24014(5) 0.32941(9) 1.12433(4) 0.0265(3) Uani 1 1 d .
Mo9 Mo 0.25761(5) -0.00509(8) 1.00305(4) 0.0226(3) Uani 1 1 d .
Mo10 Mo 0.26060(5) 0.47086(9) 1.02839(4) 0.0253(3) Uani 1 1 d .
Mo11 Mo 0.40266(5) 0.34845(10) 1.03332(4) 0.0285(3) Uani 1 1 d .
Mo12 Mo 0.09510(5) 0.29286(9) 0.77610(4) 0.0248(3) Uani 1 1 d .
Mo13 Mo 0.39691(5) 0.14537(10) 0.89985(4) 0.0301(3) Uani 1 1 d .
Mo14 Mo 0.39691(5) 0.38098(10) 0.91299(4) 0.0308(3) Uani 1 1 d .
Mo16 Mo 0.36595(5) 0.20295(10) 1.12325(4) 0.0307(3) Uani 1 1 d .
Mo15 Mo 0.40281(5) 0.11067(10) 1.02059(4) 0.0281(3) Uani 1 1 d .
Mo18 Mo 0.25442(5) 0.50126(9) 0.90846(4) 0.0270(3) Uani 1 1 d .
Mo17 Mo 0.34859(6) 0.28878(10) 0.80361(4) 0.0317(3) Uani 1 1 d .
Sr1 Sr 0.16183(5) 0.25147(9) 0.94688(4) 0.0202(3) Uani 1 1 d .
Cu1 Cu 0.0000 0.0000 1.0000 0.0244(5) Uani 1 2 d S
P1 P 0.26578(14) 0.2660(2) 0.88822(11) 0.0197(7) Uani 1 1 d .
P2 P 0.27269(14) 0.2300(2) 1.02450(11) 0.0193(7) Uani 1 1 d .
P3 P 0.11981(15) 0.4404(3) 0.86482(12) 0.0239(7) Uani 1 1 d .
P4 P 0.12820(14) 0.0646(2) 1.02382(11) 0.0199(7) Uani 1 1 d .
P5 P 0.12949(15) 0.3965(2) 1.04471(11) 0.0221(7) Uani 1 1 d .
P6 P 0.11818(14) 0.1056(2) 0.84617(11) 0.0202(7) Uani 1 1 d .
O1 O 0.0381(4) 0.2527(6) 0.9382(3) 0.0244(17) Uani 1 1 d U
O2 O 0.0604(4) 0.2226(7) 1.0617(3) 0.0245(16) Uani 1 1 d U
O4 O 0.3303(4) 0.2619(7) 0.9071(3) 0.0270(16) Uani 1 1 d U
O5 O 0.3366(4) 0.2326(7) 1.0155(3) 0.0287(17) Uani 1 1 d U
O3 O 0.4063(4) 0.3630(8) 0.9737(3) 0.0329(19) Uani 1 1 d U
O9 O 0.1007(4) 0.3622(7) 0.8932(3) 0.0241(16) Uani 1 1 d U
O11 O 0.1086(4) 0.1450(6) 0.9932(3) 0.0216(16) Uani 1 1 d U
O8 O 0.0978(4) 0.1643(6) 0.8824(3) 0.0234(17) Uani 1 1 d U
O10 O 0.1054(4) 0.3380(6) 1.0043(3) 0.0231(16) Uani 1 1 d U
O6 O 0.3305(4) 0.0650(7) 0.8927(3) 0.0292(17) Uani 1 1 d U
O7 O 0.3386(4) 0.4309(7) 1.0302(3) 0.0305(17) Uani 1 1 d U
O12 O 0.4063(4) 0.1276(7) 0.9604(3) 0.0322(19) Uani 1 1 d U
O13 O 0.1476(4) 0.1759(7) 0.8170(3) 0.0253(16) Uani 1 1 d U
O15 O 0.1697(4) -0.0011(7) 1.0038(3) 0.0246(17) Uani 1 1 d U
O14 O 0.1638(4) 0.0319(6) 0.8682(3) 0.0241(17) Uani 1 1 d U
O16 O 0.2488(4) 0.0048(7) 0.9412(3) 0.0263(18) Uani 1 1 d U
O17 O 0.2481(4) 0.0799(7) 0.8208(3) 0.0301(18) Uani 1 1 d U
O18 O 0.0452(4) 0.2832(7) 0.8167(3) 0.0274(17) Uani 1 1 d U
O19 O 0.2510(4) 0.4809(7) 0.8426(3) 0.0300(18) Uani 1 1 d U
O20 O 0.2510(4) 0.4928(7) 0.9683(3) 0.0278(18) Uani 1 1 d U
O21 O 0.2617(4) 0.2785(7) 0.8373(3) 0.0269(15) Uani 1 1 d U
O22 O 0.2740(4) 0.2168(7) 1.0753(3) 0.0265(15) Uani 1 1 d U
O25 O 0.2600(4) 0.0147(7) 1.0679(3) 0.0289(17) Uani 1 1 d U
O23 O 0.3725(4) 0.1862(8) 0.8353(3) 0.0323(18) Uani 1 1 d U
O24 O 0.3870(4) 0.1191(7) 1.0845(3) 0.0319(18) Uani 1 1 d U
O27 O 0.2408(4) 0.3209(6) 1.0097(3) 0.0229(16) Uani 1 1 d U
O26 O 0.2404(4) 0.1478(6) 1.0003(3) 0.0231(16) Uani 1 1 d U
O28 O 0.2351(4) 0.1764(6) 0.8984(3) 0.0222(16) Uani 1 1 d U
O29 O 0.2354(4) 0.3485(7) 0.9075(3) 0.0251(16) Uani 1 1 d U
O30 O 0.1664(4) 0.5008(7) 0.8926(3) 0.0293(18) Uani 1 1 d U
O32 O 0.3095(4) 0.2901(7) 1.1522(3) 0.0299(19) Uani 1 1 d U
O33 O 0.2006(4) 0.2030(7) 1.1333(3) 0.0272(17) Uani 1 1 d U
O31 O 0.3871(4) 0.3063(7) 1.0944(3) 0.0317(18) Uani 1 1 d U
O34 O 0.1812(4) 0.2974(7) 0.7669(3) 0.0298(17) Uani 1 1 d U
O35 O 0.1604(4) 0.1089(7) 1.0671(3) 0.0249(16) Uani 1 1 d U
O36 O 0.1631(4) 0.3245(7) 1.0787(3) 0.0260(16) Uani 1 1 d U
O40 O 0.1740(4) 0.4671(7) 1.0302(3) 0.0273(18) Uani 1 1 d U
O38 O 0.2868(4) 0.2073(8) 0.7644(3) 0.0331(19) Uani 1 1 d U
O37 O 0.1486(4) 0.3904(7) 0.8272(3) 0.0268(17) Uani 1 1 d U
O39 O 0.3741(4) 0.3736(7) 0.8449(3) 0.0332(18) Uani 1 1 d U
O42 O 0.4449(4) 0.2286(7) 1.0335(3) 0.0321(18) Uani 1 1 d U
O41 O 0.4368(4) 0.2643(8) 0.9040(3) 0.0330(19) Uani 1 1 d U
O43 O 0.4569(4) 0.0322(8) 1.0326(4) 0.040(3) Uani 1 1 d U
O44 O 0.0943(4) 0.2975(7) 1.1442(3) 0.033(2) Uani 1 1 d U
O45 O 0.0704(4) 0.2038(7) 0.7403(3) 0.030(2) Uani 1 1 d U
O47 O 0.1883(4) 0.1070(8) 0.7387(3) 0.035(2) Uani 1 1 d U
O46 O 0.1923(5) 0.4973(8) 0.7592(3) 0.043(3) Uani 1 1 d U
O48 O -0.0158(4) 0.3281(7) 1.0035(3) 0.029(2) Uani 1 1 d U
O50 O 0.3372(4) 0.0305(7) 1.0081(3) 0.0290(17) Uani 1 1 d U
O51 O 0.3323(4) 0.4624(7) 0.9149(3) 0.0311(17) Uani 1 1 d U
O52 O 0.2712(4) 0.5838(7) 1.0464(3) 0.034(2) Uani 1 1 d U
O53 O 0.0702(4) 0.5024(7) 0.8461(3) 0.0323(19) Uani 1 1 d U
O55 O 0.2589(4) -0.0849(7) 0.8661(3) 0.037(2) Uani 1 1 d U
O54 O 0.0831(4) 0.4472(7) 1.0642(3) 0.0311(19) Uani 1 1 d U
O56 O 0.2647(4) -0.1234(7) 1.0069(3) 0.036(2) Uani 1 1 d U
O57 O 0.4578(4) 0.4207(8) 1.0541(3) 0.038(2) Uani 1 1 d U
O58 O 0.4498(5) 0.4608(9) 0.9085(4) 0.044(3) Uani 1 1 d U
O59 O 0.2624(5) 0.6186(7) 0.9052(4) 0.040(3) Uani 1 1 d U
O61 O -0.0097(4) 0.1396(6) 0.9973(3) 0.0232(18) Uani 1 1 d U
O62 O 0.0764(4) 0.0072(6) 1.0348(3) 0.0238(18) Uani 1 1 d U
O60 O 0.0916(4) 0.1088(8) 1.1350(3) 0.036(2) Uani 1 1 d U
O63 O 0.2099(4) 0.0032(8) 1.1430(3) 0.036(2) Uani 1 1 d U
O64 O 0.2142(5) 0.3918(8) 1.1638(3) 0.036(2) Uani 1 1 d U
O65 O 0.3080(4) 0.1078(7) 1.1424(3) 0.0319(19) Uani 1 1 d U
O66 O 0.4183(5) 0.1926(9) 1.1676(3) 0.044(3) Uani 1 1 d U
O67 O 0.2883(4) 0.3861(8) 0.7742(3) 0.0340(19) Uani 1 1 d U
O68 O 0.3962(5) 0.2986(9) 0.7675(4) 0.045(3) Uani 1 1 d U
O69 O 0.0744(5) 0.3929(8) 0.7473(3) 0.038(2) Uani 1 1 d U
O70 O -0.0238(4) 0.1746(7) 0.8640(3) 0.033(2) Uani 1 1 d U
O71 O 0.4491(5) 0.0713(8) 0.8876(3) 0.041(3) Uani 1 1 d U
O72 O 0.2642(4) 0.4167(7) 1.0901(3) 0.0292(17) Uani 1 1 d U
O73 O 0.0702(4) 0.0529(7) 0.8183(3) 0.0293(19) Uani 1 1 d U
N4 N 0.4012(8) 0.4801(13) 0.6852(6) 0.0658(17) Uani 1 1 d U
N8 N 0.4461(7) 0.4153(13) 0.6977(6) 0.0653(18) Uani 1 1 d U
H8A H 0.4519 0.3837 0.7217 0.078 Uiso 1 1 calc R
C4 C 0.3578(10) 0.5097(17) 0.7122(7) 0.0685(17) Uani 1 1 d U
H4A H 0.3365 0.4546 0.7198 0.082 Uiso 1 1 calc R
H4B H 0.3303 0.5522 0.6955 0.082 Uiso 1 1 calc R
N9 N 0.4531(7) 0.4735(13) 0.6335(6) 0.0644(18) Uani 1 1 d U
H9 H 0.4656 0.4845 0.6091 0.077 Uiso 1 1 calc R
C2 C 0.4059(9) 0.5143(16) 0.6462(7) 0.0649(18) Uani 1 1 d U
H2 H 0.3813 0.5581 0.6305 0.078 Uiso 1 1 calc R
C6 C 0.4785(9) 0.4116(16) 0.6650(7) 0.0647(18) Uani 1 1 d U
H6 H 0.5114 0.3747 0.6640 0.078 Uiso 1 1 calc R
N12 N 0.5325(9) 0.2603(17) 0.9847(7) 0.089(2) Uani 1 1 d U
H12 H 0.5037 0.2534 0.9991 0.107 Uiso 1 1 calc R
C8 C 0.5532(11) 0.190(2) 0.9601(8) 0.090(2) Uani 1 1 d U
H8 H 0.5383 0.1296 0.9556 0.108 Uiso 1 1 calc R
N6 N 0.5979(9) 0.2258(18) 0.9443(7) 0.091(2) Uani 1 1 d U
C11 C 0.5642(10) 0.344(2) 0.9833(8) 0.090(2) Uani 1 1 d U
H11 H 0.5584 0.4020 0.9962 0.108 Uiso 1 1 calc R
N13 N 0.6048(9) 0.3201(18) 0.9590(7) 0.090(2) Uani 1 1 d U
H13 H 0.6319 0.3575 0.9530 0.109 Uiso 1 1 calc R
N11 N 0.3755(8) 0.8717(15) 0.9392(6) 0.079(2) Uani 1 1 d U
H11A H 0.3673 0.9216 0.9530 0.094 Uiso 1 1 calc R
C17 C 0.4210(11) 0.8619(19) 0.9171(8) 0.0784(19) Uani 1 1 d U
H17 H 0.4490 0.9074 0.9139 0.094 Uiso 1 1 calc R
C15 C 0.3457(11) 0.7921(18) 0.9362(8) 0.079(2) Uani 1 1 d U
H15A H 0.3115 0.7815 0.9478 0.094 Uiso 1 1 calc R
N10 N 0.3718(9) 0.7309(15) 0.9144(6) 0.0787(19) Uani 1 1 d U
N7 N 0.8381(10) 0.2675(18) 0.8844(8) 0.097(2) Uani 1 1 d U
C38 C 0.8578(11) 0.179(2) 0.8923(9) 0.097(2) Uani 1 1 d U
H38 H 0.8565 0.1306 0.8719 0.116 Uiso 1 1 calc R
C24 C 0.7170(11) 0.211(2) 0.8501(9) 0.095(2) Uani 1 1 d U
H24A H 0.7295 0.1958 0.8806 0.114 Uiso 1 1 calc R
H24B H 0.7318 0.1612 0.8330 0.114 Uiso 1 1 calc R
C25 C 0.7426(11) 0.294(2) 0.8409(9) 0.096(2) Uani 1 1 d U
H25A H 0.7212 0.3429 0.8542 0.115 Uiso 1 1 calc R
H25B H 0.7324 0.3025 0.8096 0.115 Uiso 1 1 calc R
C26 C 0.8046(9) 0.3245(16) 0.8504(7) 0.097(2) Uani 1 1 d U
H26A H 0.8221 0.3199 0.8239 0.116 Uiso 1 1 calc RD
H26B H 0.8062 0.3903 0.8595 0.116 Uiso 1 1 calc RD
C22 C 0.6211(10) 0.2203(19) 0.8743(6) 0.094(2) Uani 1 1 d DU
H22A H 0.5820 0.2013 0.8621 0.112 Uiso 1 1 calc RD
H22B H 0.6197 0.2882 0.8787 0.112 Uiso 1 1 calc RD
C23 C 0.6544(9) 0.207(2) 0.8423(7) 0.095(2) Uani 1 1 d DU
H23A H 0.6418 0.2528 0.8197 0.114 Uiso 1 1 calc RD
H23B H 0.6442 0.1448 0.8298 0.114 Uiso 1 1 calc RD
C27 C 0.3860(9) 0.5613(15) 0.7555(7) 0.0717(17) Uani 1 1 d DU
H27A H 0.3538 0.5856 0.7690 0.086 Uiso 1 1 calc R
H27B H 0.4040 0.5120 0.7747 0.086 Uiso 1 1 calc R
C28 C 0.4587(11) 0.7316(18) 0.8726(8) 0.0778(18) Uani 1 1 d U
H28A H 0.4825 0.6835 0.8890 0.093 Uiso 1 1 calc R
H28B H 0.4843 0.7807 0.8645 0.093 Uiso 1 1 calc R
C29 C 0.4557(10) 0.6628(18) 0.7967(6) 0.0764(18) Uani 1 1 d DU
H29A H 0.4785 0.7174 0.7905 0.092 Uiso 1 1 calc R
H29B H 0.4830 0.6132 0.8072 0.092 Uiso 1 1 calc R
C30 C 0.4254(9) 0.6324(16) 0.7573(6) 0.0746(17) Uani 1 1 d DU
H30A H 0.4053 0.6871 0.7435 0.089 Uiso 1 1 calc R
H30B H 0.4541 0.6138 0.7391 0.089 Uiso 1 1 calc R
N15 N 0.8467(9) 0.3194(19) 0.9227(7) 0.097(2) Uani 1 1 d U
H15 H 0.8403 0.3786 0.9264 0.116 Uiso 1 1 calc R
Sr2 Sr 0.0000 0.06222(15) 0.7500 0.0360(5) Uani 1 2 d S
Sr3 Sr -0.02365(7) 0.54720(13) 0.87513(6) 0.0405(4) Uani 0.94 1 d PD
N5 N 0.4182(9) 0.7724(15) 0.9001(6) 0.0781(18) Uani 1 1 d U
C35 C 0.4251(10) 0.6882(18) 0.8321(7) 0.0774(18) Uani 1 1 d U
H35A H 0.4062 0.6316 0.8409 0.093 Uiso 1 1 calc R
H35B H 0.3946 0.7324 0.8209 0.093 Uiso 1 1 calc R
C36 C 0.6313(11) 0.181(2) 0.9156(7) 0.092(2) Uani 1 1 d DU
H36A H 0.6723 0.1866 0.9270 0.111 Uiso 1 1 calc R
H36B H 0.6216 0.1140 0.9137 0.111 Uiso 1 1 calc R
C31 C 0.8688(10) 0.251(2) 0.9541(8) 0.080(7) Uani 1 1 d U
H31 H 0.8755 0.2578 0.9843 0.095 Uiso 1 1 calc R
N14 N 0.8778(9) 0.1734(18) 0.9313(8) 0.097(3) Uani 1 1 d U
O77 O 0.0469(5) 0.5026(8) 0.9460(4) 0.054(2) Uani 1 1 d U
H77A H 0.0799 0.4781 0.9440 0.065 Uiso 1 1 d R
H77B H 0.0370 0.5129 0.9709 0.065 Uiso 1 1 d R
O74 O -0.1124(6) 0.4918(10) 0.8222(5) 0.081(4) Uani 1 1 d U
H74A H -0.1188 0.4443 0.8376 0.097 Uiso 1 1 d R
H74B H -0.1407 0.5300 0.8221 0.097 Uiso 1 1 d R
O75 O 0.9708(6) 0.9972(10) 0.0745(5) 0.077(5) Uani 1 1 d .
H75A H 0.9722 0.9402 0.0659 0.115 Uiso 1 1 d R
H75C H 1.0051 1.0192 0.0802 0.115 Uiso 1 1 d R
O78 O -0.0824(6) 0.0053(10) 0.7911(5) 0.069(4) Uani 1 1 d U
H78A H -0.1134 0.0372 0.7840 0.083 Uiso 1 1 d R
H78B H -0.0866 -0.0371 0.8098 0.083 Uiso 1 1 d R
O79 O 0.0397(7) 0.6932(10) 0.8937(5) 0.092(4) Uani 1 1 d U
H79A H 0.0220 0.7158 0.9136 0.110 Uiso 1 1 d R
H79B H 0.0556 0.7391 0.8821 0.110 Uiso 1 1 d R

loop_
_atom_site_aniso_label
_atom_site_aniso_U_11
_atom_site_aniso_U_22
_atom_site_aniso_U_33
_atom_site_aniso_U_23
_atom_site_aniso_U_13
_atom_site_aniso_U_12
O4W 0.148(14) 0.149(14) 0.148(14) -0.002(3) 0.022(3) 0.000(3)
Cu2 0.054(16) 0.043(15) 0.048(15) 0.003(12) 0.008(12) -0.002(13)
O49 0.026(4) 0.031(4) 0.033(4) 0.003(4) 0.002(3) 0.006(4)
O81 0.082(7) 0.084(7) 0.083(7) 0.000(3) 0.010(3) 0.000(3)
O3W 0.123(7) 0.123(7) 0.123(7) 0.000(3) 0.016(3) -0.001(3)
O1W 0.127(14) 0.135(14) 0.131(14) -0.003(13) -0.013(13) -0.005(13)
O2W 0.18(2) 0.20(2) 0.18(2) -0.025(18) 0.010(17) -0.007(18)
O80 0.093(13) 0.063(12) 0.105(14) 0.000 0.001(12) 0.000
Mo1 0.0229(6) 0.0320(7) 0.0191(6) 0.0038(5) -0.0029(5) -0.0046(5)
Mo2 0.0163(5) 0.0195(6) 0.0203(5) -0.0001(4) 0.0026(4) -0.0036(4)
Mo3 0.0178(5) 0.0236(6) 0.0203(5) 0.0014(5) -0.0002(4) -0.0018(5)
Mo4 0.0206(6) 0.0265(6) 0.0217(6) -0.0050(5) -0.0010(4) 0.0009(5)
Mo5 0.0257(6) 0.0353(7) 0.0178(6) -0.0035(5) 0.0031(5) -0.0014(5)
Mo6 0.0221(6) 0.0324(7) 0.0188(6) 0.0013(5) 0.0045(4) -0.0062(5)
Mo7 0.0298(6) 0.0325(7) 0.0224(6) 0.0037(5) 0.0070(5) -0.0084(5)
Mo8 0.0247(6) 0.0358(7) 0.0187(6) -0.0063(5) 0.0018(5) -0.0101(5)
Mo9 0.0179(5) 0.0249(6) 0.0232(6) 0.0006(5) -0.0031(4) -0.0004(5)
Mo10 0.0243(6) 0.0264(6) 0.0258(6) -0.0074(5) 0.0062(5) -0.0110(5)
Mo11 0.0192(6) 0.0399(7) 0.0259(6) -0.0086(6) 0.0021(5) -0.0122(5)
Mo12 0.0256(6) 0.0295(6) 0.0182(6) 0.0038(5) -0.0003(5) -0.0018(5)
Mo13 0.0188(6) 0.0437(8) 0.0280(6) -0.0063(6) 0.0038(5) -0.0010(5)
Mo14 0.0213(6) 0.0441(8) 0.0281(6) -0.0069(6) 0.0073(5) -0.0146(6)
Mo16 0.0226(6) 0.0456(8) 0.0220(6) -0.0025(6) -0.0033(5) -0.0082(6)
Mo15 0.0157(6) 0.0382(7) 0.0287(6) -0.0041(6) -0.0021(5) -0.0019(5)
Mo18 0.0286(6) 0.0258(6) 0.0276(6) -0.0016(5) 0.0080(5) -0.0116(5)
Mo17 0.0270(6) 0.0470(8) 0.0229(6) -0.0029(6) 0.0095(5) -0.0084(6)
Sr1 0.0168(6) 0.0250(6) 0.0187(6) 0.0007(5) 0.0022(4) -0.0037(5)
Cu1 0.0163(11) 0.0221(12) 0.0333(13) 0.0038(10) -0.0016(9) -0.0056(9)
P1 0.0155(15) 0.0246(17) 0.0192(16) -0.0019(14) 0.0031(12) -0.0059(13)
P2 0.0156(15) 0.0234(17) 0.0184(16) -0.0035(13) 0.0005(12) -0.0058(13)
P3 0.0239(18) 0.0227(18) 0.0259(18) -0.0004(15) 0.0064(14) -0.0028(15)
P4 0.0171(16) 0.0205(17) 0.0205(16) 0.0021(13) -0.0026(13) -0.0060(13)
P5 0.0227(17) 0.0231(18) 0.0211(17) -0.0032(14) 0.0056(13) -0.0059(14)
P6 0.0193(16) 0.0231(17) 0.0169(16) -0.0013(13) -0.0016(13) -0.0022(14)
O1 0.024(4) 0.026(4) 0.023(3) 0.000(3) 0.001(3) -0.004(3)
O2 0.023(3) 0.030(4) 0.021(3) 0.002(3) 0.005(3) -0.004(3)
O4 0.021(3) 0.036(3) 0.025(3) -0.005(3) 0.004(3) -0.007(3)
O5 0.022(3) 0.036(3) 0.027(3) -0.002(3) 0.001(3) -0.006(3)
O3 0.024(4) 0.045(4) 0.029(4) -0.005(4) 0.003(3) -0.008(4)
O9 0.024(3) 0.028(3) 0.021(3) 0.001(3) 0.004(3) -0.004(3)
O11 0.017(3) 0.026(3) 0.023(3) 0.001(3) 0.003(3) -0.007(3)
O8 0.022(3) 0.028(4) 0.019(3) 0.000(3) -0.001(3) -0.004(3)
O10 0.025(3) 0.023(3) 0.023(3) -0.003(3) 0.006(3) -0.005(3)
O6 0.022(3) 0.038(4) 0.027(3) -0.004(3) 0.002(3) -0.001(3)
O7 0.026(3) 0.036(4) 0.029(3) -0.005(3) 0.004(3) -0.010(3)
O12 0.022(4) 0.044(4) 0.030(4) -0.003(4) 0.003(3) -0.005(3)
O13 0.023(3) 0.031(3) 0.022(3) 0.002(3) 0.003(3) 0.000(3)
O15 0.020(4) 0.027(4) 0.026(4) -0.001(3) -0.002(3) -0.001(3)
O14 0.020(4) 0.026(4) 0.024(4) -0.001(3) -0.001(3) -0.001(3)
O16 0.022(4) 0.030(4) 0.027(4) 0.000(3) -0.001(3) 0.001(3)
O17 0.026(4) 0.040(4) 0.024(3) -0.005(3) 0.003(3) 0.001(3)
O18 0.026(3) 0.033(4) 0.023(3) 0.003(3) 0.001(3) -0.004(3)
O19 0.029(4) 0.035(4) 0.026(4) 0.000(3) 0.007(3) -0.012(3)
O20 0.027(4) 0.029(4) 0.028(4) -0.003(3) 0.008(3) -0.009(3)
O21 0.024(3) 0.036(3) 0.021(3) -0.003(3) 0.006(3) -0.004(3)
O22 0.022(3) 0.035(3) 0.022(3) -0.002(3) 0.000(3) -0.006(3)
O25 0.021(3) 0.038(4) 0.026(4) 0.001(3) -0.001(3) -0.001(3)
O23 0.027(4) 0.045(4) 0.026(4) -0.006(3) 0.008(3) -0.003(3)
O24 0.026(4) 0.043(4) 0.026(4) 0.001(3) 0.001(3) -0.003(4)
O27 0.022(3) 0.027(3) 0.020(3) -0.006(3) 0.003(3) -0.007(3)
O26 0.018(3) 0.026(3) 0.024(3) 0.000(3) -0.001(3) -0.006(3)
O28 0.019(3) 0.026(3) 0.021(3) -0.002(3) 0.002(3) -0.002(3)
O29 0.026(3) 0.027(3) 0.023(3) -0.002(3) 0.006(3) -0.007(3)
O30 0.030(4) 0.027(4) 0.031(4) -0.002(3) 0.007(3) -0.007(3)
O32 0.028(4) 0.040(4) 0.021(4) -0.004(4) -0.001(3) -0.008(4)
O33 0.024(3) 0.035(4) 0.022(3) -0.002(3) 0.001(3) -0.004(3)
O31 0.026(4) 0.041(4) 0.027(4) -0.004(3) 0.000(3) -0.010(3)
O34 0.029(3) 0.038(4) 0.023(3) 0.003(3) 0.004(3) -0.006(3)
O35 0.019(3) 0.034(4) 0.022(3) 0.002(3) 0.001(3) -0.004(3)
O36 0.025(3) 0.030(3) 0.023(3) -0.002(3) 0.002(3) -0.005(3)
O40 0.028(4) 0.025(4) 0.029(4) -0.005(3) 0.006(3) -0.009(3)
O38 0.030(4) 0.046(4) 0.024(4) -0.002(4) 0.006(3) -0.003(4)
O37 0.027(3) 0.031(4) 0.023(3) 0.001(3) 0.004(3) -0.006(3)
O39 0.030(4) 0.044(4) 0.026(4) -0.003(3) 0.006(3) -0.008(3)
O42 0.021(4) 0.045(4) 0.029(4) -0.003(4) 0.000(3) -0.004(3)
O41 0.023(4) 0.046(4) 0.030(4) -0.007(4) 0.004(3) -0.007(3)
O43 0.020(5) 0.055(6) 0.044(6) -0.001(5) -0.003(4) 0.004(5)
O44 0.035(4) 0.040(5) 0.025(4) -0.003(4) 0.008(4) 0.001(4)
O45 0.030(4) 0.036(4) 0.023(4) 0.000(4) -0.001(3) -0.001(4)
O47 0.034(5) 0.046(6) 0.025(5) -0.007(4) 0.003(4) -0.002(5)
O46 0.049(6) 0.050(6) 0.030(5) 0.013(5) 0.006(5) -0.007(5)
O48 0.026(5) 0.025(5) 0.038(5) 0.003(4) 0.008(4) 0.001(4)
O50 0.020(3) 0.037(4) 0.028(3) -0.003(3) -0.001(3) -0.003(3)
O51 0.028(3) 0.037(4) 0.029(3) -0.002(3) 0.006(3) -0.012(3)
O52 0.032(5) 0.030(5) 0.040(5) -0.009(4) 0.012(4) -0.015(4)
O53 0.032(4) 0.031(4) 0.034(4) 0.004(3) 0.007(3) 0.002(3)
O55 0.036(5) 0.033(5) 0.041(6) -0.010(5) -0.002(4) 0.004(5)
O54 0.035(4) 0.030(4) 0.030(4) -0.006(4) 0.011(3) -0.002(4)
O56 0.035(5) 0.032(5) 0.040(6) 0.000(5) -0.001(4) 0.000(5)
O57 0.027(5) 0.053(6) 0.034(5) -0.011(5) 0.003(4) -0.020(5)
O58 0.035(6) 0.060(7) 0.040(6) -0.006(5) 0.011(5) -0.019(5)
O59 0.046(6) 0.032(5) 0.043(6) 0.000(5) 0.006(5) -0.019(5)
O61 0.018(4) 0.025(4) 0.027(4) 0.003(3) 0.002(3) -0.005(3)
O62 0.019(4) 0.025(4) 0.026(4) 0.005(3) 0.000(3) -0.006(3)
O60 0.032(5) 0.046(6) 0.032(5) 0.009(5) 0.009(4) -0.009(5)
O63 0.036(5) 0.043(6) 0.027(5) 0.009(4) -0.001(4) -0.007(5)
O64 0.042(5) 0.045(6) 0.024(5) -0.010(4) 0.010(4) -0.005(5)
O65 0.027(4) 0.042(4) 0.024(4) 0.001(4) -0.003(3) -0.004(4)
O66 0.033(5) 0.067(7) 0.028(5) 0.001(5) -0.008(4) -0.011(5)
O67 0.033(4) 0.045(4) 0.026(4) 0.002(4) 0.010(3) -0.009(4)
O68 0.044(6) 0.061(7) 0.035(6) -0.003(5) 0.020(5) -0.008(6)
O69 0.041(5) 0.038(5) 0.035(5) 0.012(4) 0.005(4) 0.001(5)
O70 0.031(5) 0.037(5) 0.029(5) 0.000(4) 0.000(4) -0.010(4)
O71 0.032(5) 0.055(6) 0.038(6) -0.006(5) 0.007(4) 0.004(5)
O72 0.027(4) 0.037(4) 0.024(3) -0.006(3) 0.005(3) -0.011(3)
O73 0.027(4) 0.031(4) 0.027(4) 0.000(4) -0.007(3) -0.002(4)
N4 0.065(4) 0.078(4) 0.057(4) -0.001(3) 0.019(3) -0.001(3)
N8 0.065(4) 0.078(4) 0.056(4) 0.000(3) 0.019(3) -0.001(3)
C4 0.067(4) 0.081(4) 0.060(4) -0.002(3) 0.018(3) -0.001(3)
N9 0.064(4) 0.077(4) 0.055(4) 0.000(3) 0.020(3) -0.001(4)
C2 0.064(4) 0.078(4) 0.056(4) 0.000(3) 0.019(3) -0.001(3)
C6 0.064(4) 0.077(4) 0.056(4) 0.000(3) 0.020(3) -0.001(4)
N12 0.066(5) 0.124(6) 0.078(5) 0.024(5) 0.011(4) 0.002(5)
C8 0.066(4) 0.124(6) 0.079(5) 0.024(5) 0.011(4) 0.002(5)
N6 0.068(4) 0.125(6) 0.079(5) 0.024(5) 0.011(4) 0.003(4)
C11 0.067(5) 0.124(6) 0.079(5) 0.024(5) 0.011(4) 0.002(5)
N13 0.067(4) 0.125(6) 0.079(5) 0.024(5) 0.011(4) 0.002(5)
N11 0.075(4) 0.089(5) 0.073(4) -0.006(4) 0.011(3) -0.002(4)
C17 0.075(4) 0.089(5) 0.072(4) -0.006(4) 0.011(3) -0.002(4)
C15 0.075(4) 0.089(5) 0.073(4) -0.006(4) 0.011(3) -0.002(4)
N10 0.075(4) 0.089(5) 0.073(4) -0.006(4) 0.011(3) -0.002(4)
N7 0.077(4) 0.126(6) 0.085(5) 0.021(5) 0.007(4) 0.004(5)
C38 0.078(5) 0.126(6) 0.086(5) 0.021(5) 0.007(4) 0.003(5)
C24 0.075(4) 0.128(6) 0.083(5) 0.023(5) 0.008(4) 0.004(4)
C25 0.076(4) 0.127(6) 0.084(5) 0.023(5) 0.008(4) 0.004(4)
C26 0.077(4) 0.127(6) 0.085(5) 0.022(5) 0.007(4) 0.004(4)
C22 0.072(4) 0.127(6) 0.081(5) 0.024(5) 0.009(4) 0.004(4)
C23 0.073(4) 0.128(6) 0.082(5) 0.024(5) 0.009(4) 0.004(4)
C27 0.070(4) 0.083(4) 0.064(4) -0.003(3) 0.016(3) -0.001(3)
C28 0.075(4) 0.089(4) 0.071(4) -0.006(3) 0.012(3) -0.002(4)
C29 0.074(4) 0.087(4) 0.069(4) -0.005(3) 0.014(3) -0.002(3)
C30 0.073(4) 0.086(4) 0.067(4) -0.004(3) 0.015(3) -0.002(3)
N15 0.078(5) 0.126(6) 0.086(5) 0.020(5) 0.007(4) 0.004(5)
Sr2 0.0341(11) 0.0355(11) 0.0326(11) 0.000 -0.0146(9) 0.000
Sr3 0.0372(9) 0.0417(10) 0.0438(10) -0.0022(8) 0.0100(7) 0.0048(8)
N5 0.074(4) 0.089(4) 0.072(4) -0.006(4) 0.011(3) -0.002(4)
C35 0.075(4) 0.088(4) 0.070(4) -0.005(3) 0.013(3) -0.002(3)
C36 0.070(4) 0.126(6) 0.080(5) 0.024(5) 0.010(4) 0.003(4)
C31 0.061(7) 0.113(7) 0.066(7) 0.000(3) 0.013(3) 0.000(3)
N14 0.078(5) 0.126(6) 0.086(5) 0.021(5) 0.007(4) 0.003(5)
O77 0.064(4) 0.050(4) 0.045(4) -0.004(4) 0.000(4) 0.018(4)
O74 0.082(9) 0.075(9) 0.075(9) -0.015(8) -0.024(8) 0.030(8)
O75 0.074(10) 0.055(9) 0.110(13) 0.015(9) 0.044(9) 0.002(8)
O78 0.071(8) 0.065(8) 0.073(8) 0.040(7) 0.016(7) 0.013(7)
O79 0.088(7) 0.087(7) 0.101(7) -0.009(6) 0.015(6) -0.001(6)

loop_
_atom_type_symbol
_atom_type_description
_atom_type_scat_dispersion_real
_atom_type_scat_dispersion_imag
_atom_type_scat_source
C C 0.0033 0.0016 'International Tables Vol C Tables 4.2.6.8 and 6.1.1.4'
H H 0.0000 0.0000 'International Tables Vol C Tables 4.2.6.8 and 6.1.1.4'
N N 0.0061 0.0033 'International Tables Vol C Tables 4.2.6.8 and 6.1.1.4'
O O 0.0106 0.0060 'International Tables Vol C Tables 4.2.6.8 and 6.1.1.4'
P P 0.1023 0.0942 'International Tables Vol C Tables 4.2.6.8 and 6.1.1.4'
Cu Cu 0.3201 1.2651 'International Tables Vol C Tables 4.2.6.8 and 6.1.1.4'
Sr Sr -1.5307 3.2498 'International Tables Vol C Tables 4.2.6.8 and 6.1.1.4'
Mo Mo -1.6832 0.6857 'International Tables Vol C Tables 4.2.6.8 and 6.1.1.4'

loop_
_geom_angle_atom_site_label_1
_geom_angle_atom_site_label_2
_geom_angle_atom_site_label_3
_geom_angle
_geom_angle_site_symmetry_1
_geom_angle_site_symmetry_3
O4W O4W H4WA 0.0 1 .
O4W O4W H4WB 0.0 1 .
H4WA O4W H4WB 107.7 . .
O77 Cu2 O77 179.997(4) . 3_567
O77 Cu2 Sr3 39.5(3) . .
O77 Cu2 Sr3 140.5(3) 3_567 .
O77 Cu2 Sr3 140.5(3) . 3_567
O77 Cu2 Sr3 39.5(3) 3_567 3_567
Sr3 Cu2 Sr3 180.0 . 3_567
O77 Cu2 H77B 11.4 . .
O77 Cu2 H77B 168.6 3_567 .
Sr3 Cu2 H77B 47.3 . .
Sr3 Cu2 H77B 132.7 3_567 .
Mo3 O49 Sr3 142.6(5) . .
Sr3 O81 H81A 122.8 . .
Sr3 O81 H81B 78.0 . .
H81A O81 H81B 107.7 . .
H3WA O3W H3WB 107.7 . .
H1WA O1W H1WB 107.7 . .
H2WA O2W H2WB 107.7 . .
Sr2 O80 H80A 120.0 . .
Sr2 O80 H80B 120.0 . .
H80A O80 H80B 120.0 . .
O63 Mo1 O25 104.9(5) . .
O63 Mo1 O65 101.7(5) . .
O25 Mo1 O65 99.5(4) . .
O63 Mo1 O33 98.1(5) . .
O25 Mo1 O33 151.1(4) . .
O65 Mo1 O33 92.6(4) . .
O63 Mo1 O35 97.9(4) . .
O25 Mo1 O35 85.8(4) . .
O65 Mo1 O35 157.6(4) . .
O33 Mo1 O35 73.8(4) . .
O63 Mo1 O22 169.6(4) . .
O25 Mo1 O22 85.4(4) . .
O65 Mo1 O22 75.1(4) . .
O33 Mo1 O22 72.4(3) . .
O35 Mo1 O22 83.7(3) . .
O48 Mo2 O61 102.4(4) . .
O48 Mo2 O1 101.0(4) . .
O61 Mo2 O1 101.3(4) . .
O48 Mo2 O2 95.8(4) . .
O61 Mo2 O2 89.5(4) . .
O1 Mo2 O2 157.4(4) . .
O48 Mo2 O10 92.8(4) . .
O61 Mo2 O10 162.9(4) . .
O1 Mo2 O10 83.0(4) . .
O2 Mo2 O10 81.2(3) . .
O48 Mo2 O11 169.7(4) . .
O61 Mo2 O11 87.2(4) . .
O1 Mo2 O11 80.4(4) . .
O2 Mo2 O11 80.5(3) . .
O10 Mo2 O11 77.1(3) . .
O48 Mo2 Sr1 129.1(3) . .
O61 Mo2 Sr1 123.0(3) . .
O1 Mo2 Sr1 52.2(3) . .
O2 Mo2 Sr1 105.4(3) . .
O10 Mo2 Sr1 47.5(2) . .
O11 Mo2 Sr1 44.3(2) . .
O70 Mo3 O49 103.5(5) . .
O70 Mo3 O1 98.3(4) . .
O49 Mo3 O1 97.7(4) . .
O70 Mo3 O18 98.8(4) . .
O49 Mo3 O18 97.3(4) . .
O1 Mo3 O18 153.9(4) . .
O70 Mo3 O8 89.2(4) . .
O49 Mo3 O8 167.2(4) . .
O1 Mo3 O8 78.6(3) . .
O18 Mo3 O8 82.0(4) . .
O70 Mo3 O9 166.1(4) . .
O49 Mo3 O9 90.3(4) . .
O1 Mo3 O9 77.6(3) . .
O18 Mo3 O9 81.1(4) . .
O8 Mo3 O9 77.0(3) . .
O70 Mo3 Sr1 123.8(3) . .
O49 Mo3 Sr1 123.4(3) . .
O1 Mo3 Sr1 50.4(3) . .
O18 Mo3 Sr1 103.5(3) . .
O8 Mo3 Sr1 45.2(2) . .
O9 Mo3 Sr1 43.8(2) . .
O55 Mo4 O16 99.4(5) . .
O55 Mo4 O6 100.2(5) . .
O16 Mo4 O6 93.7(4) . .
O55 Mo4 O14 95.9(4) . .
O16 Mo4 O14 92.9(4) . .
O6 Mo4 O14 161.3(4) . .
O55 Mo4 O17 92.3(5) . .
O16 Mo4 O17 167.8(4) . .
O6 Mo4 O17 87.3(4) . .
O14 Mo4 O17 82.6(4) . .
O55 Mo4 O28 173.4(4) . .
O16 Mo4 O28 85.5(4) . .
O6 Mo4 O28 83.8(4) . .
O14 Mo4 O28 79.4(3) . .
O17 Mo4 O28 82.5(4) . .
O47 Mo5 O17 104.4(5) . .
O47 Mo5 O38 101.9(5) . .
O17 Mo5 O38 100.5(5) . .
O47 Mo5 O34 97.8(5) . .
O17 Mo5 O34 151.9(4) . .
O38 Mo5 O34 91.5(4) . .
O47 Mo5 O13 97.8(4) . .
O17 Mo5 O13 86.4(4) . .
O38 Mo5 O13 156.7(4) . .
O34 Mo5 O13 73.5(4) . .
O47 Mo5 O21 170.3(4) . .
O17 Mo5 O21 85.2(4) . .
O38 Mo5 O21 75.5(4) . .
O34 Mo5 O21 73.2(4) . .
O13 Mo5 O21 83.0(3) . .
O60 Mo6 O44 102.6(5) . .
O60 Mo6 O2 104.5(5) . .
O44 Mo6 O2 103.2(4) . .
O60 Mo6 O33 98.6(4) . .
O44 Mo6 O33 98.5(4) . .
O2 Mo6 O33 143.7(4) . .
O60 Mo6 O36 166.0(4) . .
O44 Mo6 O36 86.2(4) . .
O2 Mo6 O36 83.7(4) . .
O33 Mo6 O36 69.0(4) . .
O60 Mo6 O35 86.7(4) . .
O44 Mo6 O35 165.8(4) . .
O2 Mo6 O35 84.3(4) . .
O33 Mo6 O35 69.3(3) . .
O36 Mo6 O35 82.7(3) . .
O46 Mo7 O19 104.8(5) . .
O46 Mo7 O67 101.4(5) . .
O19 Mo7 O67 99.9(4) . .
O46 Mo7 O34 98.8(5) . .
O19 Mo7 O34 151.2(4) . .
O67 Mo7 O34 91.3(4) . .
O46 Mo7 O37 98.4(5) . .
O19 Mo7 O37 86.8(4) . .
O67 Mo7 O37 156.7(4) . .
O34 Mo7 O37 73.4(4) . .
O46 Mo7 O21 170.3(5) . .
O19 Mo7 O21 84.8(4) . .
O67 Mo7 O21 74.7(4) . .
O34 Mo7 O21 72.6(3) . .
O37 Mo7 O21 83.8(3) . .
O64 Mo8 O72 104.3(5) . .
O64 Mo8 O32 101.7(5) . .
O72 Mo8 O32 99.4(4) . .
O64 Mo8 O33 98.3(5) . .
O72 Mo8 O33 151.3(4) . .
O32 Mo8 O33 93.1(4) . .
O64 Mo8 O36 98.4(4) . .
O72 Mo8 O36 86.1(4) . .
O32 Mo8 O36 157.1(4) . .
O33 Mo8 O36 73.1(4) . .
O64 Mo8 O22 170.1(4) . .
O72 Mo8 O22 85.6(4) . .
O32 Mo8 O22 75.4(4) . .
O33 Mo8 O22 72.7(3) . .
O36 Mo8 O22 83.0(3) . .
O56 Mo9 O50 99.9(5) . .
O56 Mo9 O16 98.0(5) . .
O50 Mo9 O16 91.4(4) . .
O56 Mo9 O25 94.6(5) . .
O50 Mo9 O25 89.7(4) . .
O16 Mo9 O25 167.0(4) . .
O56 Mo9 O15 96.6(4) . .
O50 Mo9 O15 162.3(4) . .
O16 Mo9 O15 92.6(4) . .
O25 Mo9 O15 82.6(4) . .
O56 Mo9 O26 174.6(4) . .
O50 Mo9 O26 84.9(4) . .
O16 Mo9 O26 84.0(4) . .
O25 Mo9 O26 83.2(4) . .
O15 Mo9 O26 78.3(3) . .
O52 Mo10 O20 99.3(5) . .
O52 Mo10 O7 100.2(5) . .
O20 Mo10 O7 93.2(4) . .
O52 Mo10 O40 96.5(4) . .
O20 Mo10 O40 93.2(4) . .
O7 Mo10 O40 160.9(4) . .
O52 Mo10 O72 93.5(4) . .
O20 Mo10 O72 166.9(4) . .
O7 Mo10 O72 87.1(4) . .
O40 Mo10 O72 82.6(4) . .
O52 Mo10 O27 174.4(4) . .
O20 Mo10 O27 84.8(4) . .
O7 Mo10 O27 83.4(4) . .
O40 Mo10 O27 79.3(4) . .
O72 Mo10 O27 82.3(4) . .
O57 Mo11 O3 99.8(5) . .
O57 Mo11 O7 101.3(5) . .
O3 Mo11 O7 91.7(4) . .
O57 Mo11 O42 99.8(5) . .
O3 Mo11 O42 90.2(4) . .
O7 Mo11 O42 158.2(4) . .
O57 Mo11 O31 92.8(4) . .
O3 Mo11 O31 167.0(4) . .
O7 Mo11 O31 89.0(4) . .
O42 Mo11 O31 84.4(4) . .
O57 Mo11 O5 169.1(5) . .
O3 Mo11 O5 88.0(4) . .
O7 Mo11 O5 86.1(4) . .
O42 Mo11 O5 72.3(4) . .
O31 Mo11 O5 79.2(4) . .
O69 Mo12 O45 103.1(5) . .
O69 Mo12 O18 105.3(5) . .
O45 Mo12 O18 101.7(4) . .
O69 Mo12 O34 96.2(5) . .
O45 Mo12 O34 100.0(4) . .
O18 Mo12 O34 144.9(4) . .
O69 Mo12 O13 164.6(4) . .
O45 Mo12 O13 86.0(4) . .
O18 Mo12 O13 84.6(4) . .
O34 Mo12 O13 69.7(3) . .
O69 Mo12 O37 87.0(4) . .
O45 Mo12 O37 166.0(4) . .
O18 Mo12 O37 84.6(4) . .
O34 Mo12 O37 68.9(4) . .
O13 Mo12 O37 82.1(3) . .
O69 Mo12 Sr2 118.0(4) . .
O45 Mo12 Sr2 30.8(3) . .
O18 Mo12 Sr2 71.9(3) . .
O34 Mo12 Sr2 121.5(3) . .
O13 Mo12 Sr2 76.0(2) . .
O37 Mo12 Sr2 149.1(2) . .
O71 Mo13 O12 99.1(5) . .
O71 Mo13 O6 101.6(5) . .
O12 Mo13 O6 90.7(4) . .
O71 Mo13 O41 101.8(5) . .
O12 Mo13 O41 93.7(4) . .
O6 Mo13 O41 155.2(4) . .
O71 Mo13 O23 93.6(5) . .
O12 Mo13 O23 167.4(4) . .
O6 Mo13 O23 87.1(4) . .
O41 Mo13 O23 83.3(4) . .
O71 Mo13 O4 170.2(5) . .
O12 Mo13 O4 88.9(4) . .
O6 Mo13 O4 83.9(4) . .
O41 Mo13 O4 71.9(4) . .
O23 Mo13 O4 78.5(4) . .
O58 Mo14 O3 101.0(5) . .
O58 Mo14 O51 100.7(5) . .
O3 Mo14 O51 91.7(4) . .
O58 Mo14 O41 100.9(5) . .
O3 Mo14 O41 92.3(4) . .
O51 Mo14 O41 156.9(4) . .
O58 Mo14 O39 91.9(5) . .
O3 Mo14 O39 166.8(4) . .
O51 Mo14 O39 88.5(4) . .
O41 Mo14 O39 82.5(4) . .
O58 Mo14 O4 169.1(4) . .
O3 Mo14 O4 87.7(4) . .
O51 Mo14 O4 85.4(4) . .
O41 Mo14 O4 72.0(4) . .
O39 Mo14 O4 79.2(4) . .
O66 Mo16 O24 104.5(5) . .
O66 Mo16 O31 104.6(5) . .
O24 Mo16 O31 94.8(5) . .
O66 Mo16 O65 97.6(5) . .
O24 Mo16 O65 90.8(4) . .
O31 Mo16 O65 154.9(4) . .
O66 Mo16 O32 97.2(5) . .
O24 Mo16 O32 156.6(4) . .
O31 Mo16 O32 88.1(4) . .
O65 Mo16 O32 77.5(4) . .
O66 Mo16 O22 164.3(4) . .
O24 Mo16 O22 86.8(4) . .
O31 Mo16 O22 84.9(4) . .
O65 Mo16 O22 70.9(3) . .
O32 Mo16 O22 70.3(3) . .
O43 Mo15 O12 99.4(5) . .
O43 Mo15 O50 101.8(5) . .
O12 Mo15 O50 91.2(4) . .
O43 Mo15 O42 100.5(5) . .
O12 Mo15 O42 90.1(4) . .
O50 Mo15 O42 157.0(4) . .
O43 Mo15 O24 93.3(5) . .
O12 Mo15 O24 167.0(4) . .
O50 Mo15 O24 88.9(4) . .
O42 Mo15 O24 84.7(4) . .
O43 Mo15 O5 169.4(4) . .
O12 Mo15 O5 87.8(4) . .
O50 Mo15 O5 85.6(4) . .
O42 Mo15 O5 71.6(4) . .
O24 Mo15 O5 79.2(4) . .
O59 Mo18 O20 98.3(5) . .
O59 Mo18 O51 100.6(5) . .
O20 Mo18 O51 93.1(4) . .
O59 Mo18 O30 96.0(5) . .
O20 Mo18 O30 93.1(4) . .
O51 Mo18 O30 161.2(4) . .
O59 Mo18 O19 93.9(5) . .
O20 Mo18 O19 167.4(4) . .
O51 Mo18 O19 87.8(4) . .
O30 Mo18 O19 82.3(4) . .
O59 Mo18 O29 173.8(5) . .
O20 Mo18 O29 85.0(4) . .
O51 Mo18 O29 84.5(4) . .
O30 Mo18 O29 78.5(4) . .
O19 Mo18 O29 82.6(4) . .
O68 Mo17 O39 103.8(5) . .
O68 Mo17 O23 104.4(5) . .
O39 Mo17 O23 96.0(5) . .
O68 Mo17 O67 96.9(5) . .
O39 Mo17 O67 90.2(4) . .
O23 Mo17 O67 155.7(4) . .
O68 Mo17 O38 97.0(5) . .
O39 Mo17 O38 156.0(4) . .
O23 Mo17 O38 90.4(4) . .
O67 Mo17 O38 75.3(4) . .
O68 Mo17 O21 164.3(5) . .
O39 Mo17 O21 86.7(4) . .
O23 Mo17 O21 85.8(4) . .
O67 Mo17 O21 71.1(3) . .
O38 Mo17 O21 70.6(3) . .
O11 Sr1 O9 117.5(3) . .
O11 Sr1 O8 83.2(3) . .
O9 Sr1 O8 65.9(3) . .
O11 Sr1 O29 168.9(3) . .
O9 Sr1 O29 73.5(3) . .
O8 Sr1 O29 103.2(3) . .
O11 Sr1 O28 119.4(3) . .
O9 Sr1 O28 102.6(3) . .
O8 Sr1 O28 73.7(3) . .
O29 Sr1 O28 55.3(3) . .
O11 Sr1 O10 64.2(3) . .
O9 Sr1 O10 82.6(3) . .
O8 Sr1 O10 116.5(3) . .
O29 Sr1 O10 119.2(3) . .
O28 Sr1 O10 169.8(3) . .
O11 Sr1 O27 98.5(3) . .
O9 Sr1 O27 120.6(3) . .
O8 Sr1 O27 170.5(3) . .
O29 Sr1 O27 73.8(3) . .
O28 Sr1 O27 97.5(3) . .
O10 Sr1 O27 72.3(3) . .
O11 Sr1 O26 70.9(3) . .
O9 Sr1 O26 171.5(3) . .
O8 Sr1 O26 118.0(3) . .
O29 Sr1 O26 98.0(3) . .
O28 Sr1 O26 72.4(3) . .
O10 Sr1 O26 101.2(3) . .
O27 Sr1 O26 54.6(3) . .
O11 Sr1 O1 59.1(3) . .
O9 Sr1 O1 58.5(3) . .
O8 Sr1 O1 58.4(3) . .
O29 Sr1 O1 132.0(3) . .
O28 Sr1 O1 132.2(3) . .
O10 Sr1 O1 58.1(3) . .
O27 Sr1 O1 130.3(3) . .
O26 Sr1 O1 130.0(3) . .
O11 Sr1 P1 145.6(2) . .
O9 Sr1 P1 89.2(2) . .
O8 Sr1 P1 89.4(2) . .
O29 Sr1 P1 27.9(2) . .
O28 Sr1 P1 27.5(2) . .
O10 Sr1 P1 145.9(2) . .
O27 Sr1 P1 84.0(2) . .
O26 Sr1 P1 83.4(2) . .
O1 Sr1 P1 140.60(19) . .
O11 Sr1 P2 85.7(2) . .
O9 Sr1 P2 146.9(2) . .
O8 Sr1 P2 144.7(2) . .
O29 Sr1 P2 83.9(2) . .
O28 Sr1 P2 83.0(2) . .
O10 Sr1 P2 87.9(2) . .
O27 Sr1 P2 27.3(2) . .
O26 Sr1 P2 27.4(2) . .
O1 Sr1 P2 138.27(19) . .
P1 Sr1 P2 81.13(9) . .
O11 Sr1 Mo2 38.5(2) . .
O9 Sr1 Mo2 83.4(2) . .
O8 Sr1 Mo2 83.8(2) . .
O29 Sr1 Mo2 150.1(2) . .
O28 Sr1 Mo2 151.4(2) . .
O10 Sr1 Mo2 37.03(19) . .
O27 Sr1 Mo2 103.34(19) . .
O26 Sr1 Mo2 104.23(19) . .
O1 Sr1 Mo2 30.97(18) . .
P1 Sr1 Mo2 171.55(7) . .
P2 Sr1 Mo2 107.32(7) . .
O62 Cu1 O62 179.998(2) 3_557 .
O62 Cu1 O61 86.6(4) 3_557 .
O62 Cu1 O61 93.4(4) . .
O62 Cu1 O61 93.4(4) 3_557 3_557
O62 Cu1 O61 86.6(4) . 3_557
O61 Cu1 O61 179.997(2) . 3_557
O28 P1 O29 107.4(5) . .
O28 P1 O4 110.8(5) . .
O29 P1 O4 111.2(5) . .
O28 P1 O21 109.9(5) . .
O29 P1 O21 109.9(5) . .
O4 P1 O21 107.5(5) . .
O28 P1 Sr1 54.2(3) . .
O29 P1 Sr1 53.4(3) . .
O4 P1 Sr1 123.6(4) . .
O21 P1 Sr1 128.8(4) . .
O27 P2 O26 108.3(5) . .
O27 P2 O5 111.3(5) . .
O26 P2 O5 110.3(5) . .
O27 P2 O22 109.8(5) . .
O26 P2 O22 109.7(5) . .
O5 P2 O22 107.5(5) . .
O27 P2 Sr1 53.4(3) . .
O26 P2 Sr1 55.2(4) . .
O5 P2 Sr1 122.6(4) . .
O22 P2 Sr1 129.9(4) . .
O53 P3 O9 112.1(6) . .
O53 P3 O30 109.5(6) . .
O9 P3 O30 108.7(5) . .
O53 P3 O37 111.0(6) . .
O9 P3 O37 106.8(5) . .
O30 P3 O37 108.7(5) . .
O53 P3 Sr3 31.2(4) . .
O9 P3 Sr3 84.5(4) . .
O30 P3 Sr3 107.1(4) . .
O37 P3 Sr3 136.1(4) . .
O53 P3 Sr1 142.8(4) . .
O9 P3 Sr1 32.0(3) . .
O30 P3 Sr1 85.5(4) . .
O37 P3 Sr1 94.8(4) . .
Sr3 P3 Sr1 112.55(10) . .
O11 P4 O62 111.3(5) . .
O11 P4 O15 110.6(5) . .
O62 P4 O15 109.3(5) . .
O11 P4 O35 107.5(5) . .
O62 P4 O35 108.4(5) . .
O15 P4 O35 109.7(5) . .
O11 P4 Sr1 29.9(3) . .
O62 P4 Sr1 139.9(4) . .
O15 P4 Sr1 88.2(4) . .
O35 P4 Sr1 98.4(4) . .
O54 P5 O10 112.9(6) . .
O54 P5 O40 111.0(6) . .
O10 P5 O40 106.9(5) . .
O54 P5 O36 110.8(6) . .
O10 P5 O36 106.3(5) . .
O40 P5 O36 108.7(5) . .
O73 P6 O8 114.1(5) . .
O73 P6 O13 109.4(5) . .
O8 P6 O13 106.7(5) . .
O73 P6 O14 108.6(5) . .
O8 P6 O14 107.6(5) . .
O13 P6 O14 110.4(5) . .
Mo2 O1 Mo3 165.3(5) . .
Mo2 O1 Sr1 96.9(3) . .
Mo3 O1 Sr1 97.8(3) . .
Mo6 O2 Mo2 156.5(5) . .
P1 O4 Mo14 128.3(6) . .
P1 O4 Mo13 128.9(5) . .
Mo14 O4 Mo13 94.5(3) . .
P2 O5 Mo11 127.5(6) . .
P2 O5 Mo15 128.2(6) . .
Mo11 O5 Mo15 95.8(3) . .
Mo11 O3 Mo14 170.7(6) . .
P3 O9 Mo3 125.5(5) . .
P3 O9 Sr1 129.8(5) . .
Mo3 O9 Sr1 98.5(3) . .
P4 O11 Mo2 126.1(5) . .
P4 O11 Sr1 132.8(5) . .
Mo2 O11 Sr1 97.2(3) . .
P6 O8 Mo3 126.3(5) . .
P6 O8 Sr1 127.9(5) . .
Mo3 O8 Sr1 97.0(3) . .
P5 O10 Mo2 127.6(5) . .
P5 O10 Sr1 129.6(5) . .
Mo2 O10 Sr1 95.4(3) . .
Mo4 O6 Mo13 159.7(6) . .
Mo11 O7 Mo10 159.0(6) . .
Mo13 O12 Mo15 170.9(6) . .
P6 O13 Mo5 134.6(6) . .
P6 O13 Mo12 122.0(5) . .
Mo5 O13 Mo12 99.0(4) . .
P4 O15 Mo9 135.1(6) . .
P6 O14 Mo4 135.7(5) . .
Mo4 O16 Mo9 170.1(6) . .
Mo5 O17 Mo4 147.3(5) . .
Mo12 O18 Mo3 156.7(5) . .
Mo7 O19 Mo18 147.5(5) . .
Mo10 O20 Mo18 169.1(6) . .
P1 O21 Mo5 126.6(5) . .
P1 O21 Mo17 120.4(5) . .
Mo5 O21 Mo17 90.4(3) . .
P1 O21 Mo7 125.8(5) . .
Mo5 O21 Mo7 93.3(3) . .
Mo17 O21 Mo7 90.0(3) . .
P2 O22 Mo1 126.3(5) . .
P2 O22 Mo8 126.1(5) . .
Mo1 O22 Mo8 93.5(3) . .
P2 O22 Mo16 120.4(5) . .
Mo1 O22 Mo16 89.6(3) . .
Mo8 O22 Mo16 90.4(3) . .
Mo1 O25 Mo9 148.0(6) . .
Mo17 O23 Mo13 140.5(6) . .
Mo16 O24 Mo15 141.0(6) . .
P2 O27 Mo10 130.7(5) . .
P2 O27 Sr1 99.4(4) . .
Mo10 O27 Sr1 129.4(4) . .
P2 O26 Mo9 131.2(5) . .
P2 O26 Sr1 97.4(4) . .
Mo9 O26 Sr1 131.1(4) . .
P1 O28 Mo4 130.9(5) . .
P1 O28 Sr1 98.3(4) . .
Mo4 O28 Sr1 130.6(4) . .
P1 O29 Mo18 130.5(5) . .
P1 O29 Sr1 98.7(4) . .
Mo18 O29 Sr1 130.5(4) . .
P3 O30 Mo18 137.6(6) . .
Mo8 O32 Mo16 123.3(5) . .
Mo8 O33 Mo6 110.9(4) . .
Mo8 O33 Mo1 117.2(4) . .
Mo6 O33 Mo1 110.9(4) . .
Mo16 O31 Mo11 141.1(6) . .
Mo7 O34 Mo12 111.2(5) . .
Mo7 O34 Mo5 117.1(5) . .
Mo12 O34 Mo5 110.3(4) . .
P4 O35 Mo1 137.3(6) . .
P4 O35 Mo6 121.8(5) . .
Mo1 O35 Mo6 99.2(4) . .
P5 O36 Mo8 135.3(6) . .
P5 O36 Mo6 120.4(5) . .
Mo8 O36 Mo6 99.6(4) . .
P5 O40 Mo10 137.1(6) . .
Mo5 O38 Mo17 122.3(5) . .
P3 O37 Mo7 135.9(6) . .
P3 O37 Mo12 121.6(5) . .
Mo7 O37 Mo12 99.8(4) . .
Mo17 O39 Mo14 139.5(6) . .
Mo15 O42 Mo11 120.3(5) . .
Mo13 O41 Mo14 121.5(5) . .
Mo6 O44 Sr3 129.9(5) . 3_567
Mo12 O45 Sr2 129.6(5) . .
Mo15 O50 Mo9 156.9(6) . .
Mo18 O51 Mo14 158.4(6) . .
P3 O53 Sr3 131.1(6) . .
P5 O54 Sr3 146.3(6) . 3_567
Mo2 O61 Cu1 139.4(5) . .
P4 O62 Cu1 126.1(5) . .
Mo1 O65 Mo16 123.5(5) . .
Mo7 O67 Mo17 123.1(5) . .
Mo8 O72 Mo10 147.7(5) . .
P6 O73 Sr2 143.6(6) . .
C2 N4 N8 109.6(17) . .
C2 N4 C4 125(2) . .
N8 N4 C4 125.3(17) . .
C6 N8 N4 107.0(18) . .
C6 N8 H8A 126.5 . .
N4 N8 H8A 126.5 . .
N4 C4 C27 112.4(18) . .
N4 C4 H4A 109.1 . .
C27 C4 H4A 109.1 . .
N4 C4 H4B 109.1 . .
C27 C4 H4B 109.1 . .
H4A C4 H4B 107.9 . .
C2 N9 C6 110.3(18) . .
C2 N9 H9 124.9 . .
C6 N9 H9 124.9 . .
N4 C2 N9 107(2) . .
N4 C2 H2 126.6 . .
N9 C2 H2 126.6 . .
N8 C6 N9 106.3(19) . .
N8 C6 H6 126.9 . .
N9 C6 H6 126.9 . .
C8 N12 C11 111(2) . .
C8 N12 H12 124.4 . .
C11 N12 H12 124.4 . .
N6 C8 N12 107(3) . .
N6 C8 H8 126.5 . .
N12 C8 H8 126.5 . .
C8 N6 N13 108(2) . .
C8 N6 C36 127(3) . .
N13 N6 C36 125(2) . .
N13 C11 N12 103(3) . .
N13 C11 H11 128.5 . .
N12 C11 H11 128.5 . .
C11 N13 N6 111(2) . .
C11 N13 H13 124.4 . .
N6 N13 H13 124.4 . .
C15 N11 C17 109(2) . .
C15 N11 H11A 125.7 . .
C17 N11 H11A 125.7 . .
N11 C17 N5 107(2) . .
N11 C17 H17 126.5 . .
N5 C17 H17 126.5 . .
N10 C15 N11 109(2) . .
N10 C15 H15A 125.5 . .
N11 C15 H15A 125.5 . .
C15 N10 N5 109(2) . .
C38 N7 N15 109(2) . .
C38 N7 C26 141(3) . .
N15 N7 C26 109(2) . .
N14 C38 N7 108(3) . .
N14 C38 H38 125.9 . .
N7 C38 H38 125.9 . .
C25 C24 C23 117(3) . .
C25 C24 H24A 108.0 . .
C23 C24 H24A 108.0 . .
C25 C24 H24B 108.0 . .
C23 C24 H24B 108.0 . .
H24A C24 H24B 107.2 . .
C24 C25 C26 130(2) . .
C24 C25 H25A 104.8 . .
C26 C25 H25A 104.8 . .
C24 C25 H25B 104.8 . .
C26 C25 H25B 104.8 . .
H25A C25 H25B 105.8 . .
N7 C26 C25 112.7(19) . .
N7 C26 H26A 109.0 . .
C25 C26 H26A 109.0 . .
N7 C26 H26B 109.0 . .
C25 C26 H26B 109.0 . .
H26A C26 H26B 107.8 . .
C23 C22 C36 125(2) . .
C23 C22 H22A 106.0 . .
C36 C22 H22A 106.0 . .
C23 C22 H22B 106.0 . .
C36 C22 H22B 106.0 . .
H22A C22 H22B 106.3 . .
C22 C23 C24 123(2) . .
C22 C23 H23A 106.6 . .
C24 C23 H23A 106.6 . .
C22 C23 H23B 106.6 . .
C24 C23 H23B 106.6 . .
H23A C23 H23B 106.6 . .
C30 C27 C4 124.9(19) . .
C30 C27 H27A 106.1 . .
C4 C27 H27A 106.1 . .
C30 C27 H27B 106.1 . .
C4 C27 H27B 106.1 . .
H27A C27 H27B 106.3 . .
N5 C28 C35 110(2) . .
N5 C28 H28A 109.7 . .
C35 C28 H28A 109.7 . .
N5 C28 H28B 109.7 . .
C35 C28 H28B 109.7 . .
H28A C28 H28B 108.2 . .
C30 C29 C35 120(2) . .
C30 C29 H29A 107.2 . .
C35 C29 H29A 107.2 . .
C30 C29 H29B 107.2 . .
C35 C29 H29B 107.2 . .
H29A C29 H29B 106.9 . .
C27 C30 C29 121(2) . .
C27 C30 H30A 107.0 . .
C29 C30 H30A 107.0 . .
C27 C30 H30B 107.0 . .
C29 C30 H30B 107.0 . .
H30A C30 H30B 106.7 . .
N7 N15 C31 103(2) . .
N7 N15 H15 128.7 . .
C31 N15 H15 128.7 . .
O73 Sr2 O73 173.9(5) . 2_556
O73 Sr2 O80 87.0(2) . .
O73 Sr2 O80 87.0(2) 2_556 .
O73 Sr2 O78 90.4(4) . .
O73 Sr2 O78 87.7(4) 2_556 .
O80 Sr2 O78 71.8(3) . .
O73 Sr2 O78 87.7(4) . 2_556
O73 Sr2 O78 90.4(4) 2_556 2_556
O80 Sr2 O78 71.8(3) . 2_556
O78 Sr2 O78 143.6(6) . 2_556
O73 Sr2 O45 106.6(3) . 2_556
O73 Sr2 O45 78.1(3) 2_556 2_556
O80 Sr2 O45 139.5(2) . 2_556
O78 Sr2 O45 70.2(4) . 2_556
O78 Sr2 O45 144.4(4) 2_556 2_556
O73 Sr2 O45 78.1(3) . .
O73 Sr2 O45 106.6(3) 2_556 .
O80 Sr2 O45 139.5(2) . .
O78 Sr2 O45 144.4(4) . .
O78 Sr2 O45 70.2(4) 2_556 .
O45 Sr2 O45 80.9(4) 2_556 .
O73 Sr2 Mo12 65.8(2) . .
O73 Sr2 Mo12 119.8(2) 2_556 .
O80 Sr2 Mo12 145.49(3) . .
O78 Sr2 Mo12 126.1(3) . .
O78 Sr2 Mo12 85.7(3) 2_556 .
O45 Sr2 Mo12 71.8(2) 2_556 .
O45 Sr2 Mo12 19.6(2) . .
O73 Sr2 Mo12 119.8(2) . 2_556
O73 Sr2 Mo12 65.8(2) 2_556 2_556
O80 Sr2 Mo12 145.49(3) . 2_556
O78 Sr2 Mo12 85.7(3) . 2_556
O78 Sr2 Mo12 126.1(3) 2_556 2_556
O45 Sr2 Mo12 19.6(2) 2_556 2_556
O45 Sr2 Mo12 71.8(2) . 2_556
Mo12 Sr2 Mo12 69.01(5) . 2_556
O54 Sr3 O79 99.7(5) 3_567 1
O54 Sr3 O79 99.7(5) 3_567 .
O79 Sr3 O79 0.0(8) 1 .
O54 Sr3 O53 150.2(3) 3_567 .
O79 Sr3 O53 77.7(4) 1 .
O79 Sr3 O53 77.7(4) . .
O54 Sr3 O74 90.6(4) 3_567 .
O79 Sr3 O74 140.8(5) 1 .
O79 Sr3 O74 140.8(5) . .
O53 Sr3 O74 110.3(4) . .
O54 Sr3 O49 92.9(3) 3_567 .
O79 Sr3 O49 144.0(4) 1 .
O79 Sr3 O49 144.0(4) . .
O53 Sr3 O49 74.8(3) . .
O74 Sr3 O49 71.8(4) . .
O54 Sr3 O77 74.0(4) 3_567 .
O79 Sr3 O77 74.7(5) 1 .
O79 Sr3 O77 74.7(5) . .
O53 Sr3 O77 76.8(4) . .
O74 Sr3 O77 144.1(4) . .
O49 Sr3 O77 76.8(3) . .
O54 Sr3 O81 151.3(8) 3_567 .
O79 Sr3 O81 91.3(8) 1 .
O79 Sr3 O81 91.3(8) . .
O53 Sr3 O81 58.0(7) . .
O74 Sr3 O81 65.1(8) . .
O49 Sr3 O81 93.4(7) . .
O77 Sr3 O81 134.7(8) . .
O54 Sr3 O44 76.1(3) 3_567 3_567
O79 Sr3 O44 73.2(4) 1 3_567
O79 Sr3 O44 73.2(4) . 3_567
O53 Sr3 O44 129.3(3) . 3_567
O74 Sr3 O44 72.9(4) . 3_567
O49 Sr3 O44 142.8(3) . 3_567
O77 Sr3 O44 130.9(3) . 3_567
O81 Sr3 O44 82.0(7) . 3_567
O54 Sr3 P3 132.9(3) 3_567 .
O79 Sr3 P3 81.5(4) 1 .
O79 Sr3 P3 81.5(4) . .
O53 Sr3 P3 17.7(2) . .
O74 Sr3 P3 118.0(3) . .
O49 Sr3 P3 65.5(2) . .
O77 Sr3 P3 60.9(3) . .
O81 Sr3 P3 74.7(7) . .
O44 Sr3 P3 145.0(2) 3_567 .
O54 Sr3 Cu2 42.9(2) 3_567 .
O79 Sr3 Cu2 85.4(4) 1 .
O79 Sr3 Cu2 85.4(4) . .
O53 Sr3 Cu2 107.6(2) . .
O74 Sr3 Cu2 124.7(4) . .
O49 Sr3 Cu2 81.2(2) . .
O77 Sr3 Cu2 31.1(3) . .
O81 Sr3 Cu2 165.6(7) . .
O44 Sr3 Cu2 110.3(2) 3_567 .
P3 Sr3 Cu2 90.91(7) . .
O54 Sr3 H81B 133.4 3_567 .
O79 Sr3 H81B 104.1 1 .
O79 Sr3 H81B 104.1 . .
O53 Sr3 H81B 74.8 . .
O74 Sr3 H81B 47.1 . .
O49 Sr3 H81B 90.7 . .
O77 Sr3 H81B 151.1 . .
O81 Sr3 H81B 18.7 . .
O44 Sr3 H81B 73.4 3_567 .
P3 Sr3 H81B 90.3 . .
Cu2 Sr3 H81B 170.5 . .
O54 Sr3 H74A 80.6 3_567 .
O79 Sr3 H74A 157.2 1 .
O79 Sr3 H74A 157.2 . .
O53 Sr3 H74A 113.2 . .
O74 Sr3 H74A 17.9 . .
O49 Sr3 H74A 58.0 . .
O77 Sr3 H74A 126.3 . .
O81 Sr3 H74A 79.2 . .
O44 Sr3 H74A 85.0 3_567 .
P3 Sr3 H74A 115.1 . .
Cu2 Sr3 H74A 108.5 . .
H81B Sr3 H74A 62.5 . .
O54 Sr3 H79A 82.5 3_567 .
O79 Sr3 H79A 17.5 1 .
O79 Sr3 H79A 17.5 . .
O53 Sr3 H79A 94.0 . .
O74 Sr3 H79A 138.7 . .
O49 Sr3 H79A 148.9 . .
O77 Sr3 H79A 72.3 . .
O81 Sr3 H79A 105.3 . .
O44 Sr3 H79A 65.9 3_567 .
P3 Sr3 H79A 95.3 . .
Cu2 Sr3 H79A 74.5 . .
H81B Sr3 H79A 114.8 . .
H74A Sr3 H79A 149.1 . .
N10 N5 C17 106(2) . .
N10 N5 C28 129(2) . .
C17 N5 C28 126(2) . .
C29 C35 C28 119(2) . .
C29 C35 H35A 107.6 . .
C28 C35 H35A 107.6 . .
C29 C35 H35B 107.6 . .
C28 C35 H35B 107.6 . .
H35A C35 H35B 107.0 . .
C22 C36 N6 111(2) . .
C22 C36 H36A 109.4 . .
N6 C36 H36A 109.4 . .
C22 C36 H36B 109.4 . .
N6 C36 H36B 109.4 . .
H36A C36 H36B 108.0 . .
N14 C31 N15 105(2) . .
N14 C31 H31 127.4 . .
N15 C31 H31 127.4 . .
C38 N14 C31 114(3) . .
Cu2 O77 Sr3 109.5(5) . .
Cu2 O77 H77A 128.2 . .
Sr3 O77 H77A 120.0 . .
Cu2 O77 H77B 18.2 . .
Sr3 O77 H77B 120.0 . .
H77A O77 H77B 120.0 . .
Sr3 O74 H74A 94.2 . .
Sr3 O74 H74B 111.1 . .
H74A O74 H74B 107.7 . .
H75A O75 H75C 109.5 . .
Sr2 O78 H78A 111.7 . .
Sr2 O78 H78B 136.4 . .
H78A O78 H78B 111.8 . .
O79 O79 Sr3 0(10) 1 .
O79 O79 H79A 0.0 1 .
Sr3 O79 H79A 98.2 . .
O79 O79 H79B 0.0 1 .
Sr3 O79 H79B 142.5 . .
H79A O79 H79B 107.7 . .

loop_
_geom_bond_atom_site_label_1
_geom_bond_atom_site_label_2
_geom_bond_distance
_geom_bond_site_symmetry_2
O4W O4W 0.00(12) 1
O4W H4WA 0.8500 .
O4W H4WB 0.8501 .
Cu2 O77 2.123(13) .
Cu2 O77 2.123(13) 3_567
Cu2 Sr3 3.8808(18) .
Cu2 Sr3 3.8808(18) 3_567
Cu2 H77B 1.3421 .
O49 Mo3 1.720(10) .
O49 Sr3 2.599(10) .
O81 Sr3 2.636(13) .
O81 H81A 0.8500 .
O81 H81B 0.8502 .
O3W H3WA 0.8500 .
O3W H3WB 0.8502 .
O1W H1WA 0.8501 .
O1W H1WB 0.8500 .
O2W H2WA 0.8500 .
O2W H2WB 0.8501 .
O80 Sr2 2.53(2) .
O80 H80A 0.8499 .
O80 H80B 0.8499 .
Mo1 O63 1.685(10) .
Mo1 O25 1.782(10) .
Mo1 O65 1.817(9) .
Mo1 O33 2.064(10) .
Mo1 O35 2.115(9) .
Mo1 O22 2.406(10) .
Mo2 O48 1.696(9) .
Mo2 O61 1.735(9) .
Mo2 O1 1.855(9) .
Mo2 O2 2.026(9) .
Mo2 O10 2.165(9) .
Mo2 O11 2.244(9) .
Mo2 Sr1 3.5786(16) .
Mo3 O70 1.691(10) .
Mo3 O1 1.947(9) .
Mo3 O18 1.967(9) .
Mo3 O8 2.258(9) .
Mo3 O9 2.266(9) .
Mo3 Sr1 3.6589(16) .
Mo4 O55 1.683(10) .
Mo4 O16 1.837(9) .
Mo4 O6 1.889(9) .
Mo4 O14 2.027(9) .
Mo4 O17 2.057(10) .
Mo4 O28 2.206(9) .
Mo5 O47 1.691(10) .
Mo5 O17 1.775(10) .
Mo5 O38 1.797(10) .
Mo5 O34 2.063(10) .
Mo5 O13 2.131(9) .
Mo5 O21 2.394(9) .
Mo6 O60 1.714(10) .
Mo6 O44 1.721(10) .
Mo6 O2 1.811(9) .
Mo6 O33 2.055(9) .
Mo6 O36 2.304(9) .
Mo6 O35 2.334(9) .
Mo7 O46 1.690(11) .
Mo7 O19 1.777(9) .
Mo7 O67 1.812(10) .
Mo7 O34 2.047(10) .
Mo7 O37 2.110(9) .
Mo7 O21 2.429(10) .
Mo8 O64 1.685(10) .
Mo8 O72 1.767(10) .
Mo8 O32 1.800(10) .
Mo8 O33 2.045(10) .
Mo8 O36 2.114(9) .
Mo8 O22 2.406(9) .
Mo9 O56 1.681(10) .
Mo9 O50 1.899(9) .
Mo9 O16 1.899(9) .
Mo9 O25 2.019(9) .
Mo9 O15 2.044(9) .
Mo9 O26 2.195(9) .
Mo10 O52 1.696(10) .
Mo10 O20 1.865(9) .
Mo10 O7 1.890(10) .
Mo10 O40 2.021(9) .
Mo10 O72 2.047(9) .
Mo10 O27 2.225(9) .
Mo11 O57 1.690(10) .
Mo11 O3 1.870(10) .
Mo11 O7 1.880(10) .
Mo11 O42 1.955(11) .
Mo11 O31 2.063(10) .
Mo11 O5 2.256(9) .
Mo12 O69 1.703(10) .
Mo12 O45 1.719(10) .
Mo12 O18 1.831(9) .
Mo12 O34 2.060(10) .
Mo12 O13 2.317(9) .
Mo12 O37 2.317(9) .
Mo12 Sr2 3.952(2) .
Mo13 O71 1.685(11) .
Mo13 O12 1.871(10) .
Mo13 O6 1.901(10) .
Mo13 O41 1.913(10) .
Mo13 O23 2.077(10) .
Mo13 O4 2.291(10) .
Mo14 O58 1.687(11) .
Mo14 O3 1.877(10) .
Mo14 O51 1.897(10) .
Mo14 O41 1.928(11) .
Mo14 O39 2.098(10) .
Mo14 O4 2.273(9) .
Mo16 O66 1.704(10) .
Mo16 O24 1.802(10) .
Mo16 O31 1.815(10) .
Mo16 O65 2.049(10) .
Mo16 O32 2.091(10) .
Mo16 O22 2.427(9) .
Mo15 O43 1.676(10) .
Mo15 O12 1.891(10) .
Mo15 O50 1.893(9) .
Mo15 O42 1.943(10) .
Mo15 O24 2.066(10) .
Mo15 O5 2.299(10) .
Mo18 O59 1.672(10) .
Mo18 O20 1.870(9) .
Mo18 O51 1.873(10) .
Mo18 O30 2.032(10) .
Mo18 O19 2.050(9) .
Mo18 O29 2.201(9) .
Mo17 O68 1.688(10) .
Mo17 O39 1.789(10) .
Mo17 O23 1.792(11) .
Mo17 O67 2.076(11) .
Mo17 O38 2.087(10) .
Mo17 O21 2.406(9) .
Sr1 O11 2.520(9) .
Sr1 O9 2.558(9) .
Sr1 O8 2.616(9) .
Sr1 O29 2.622(9) .
Sr1 O28 2.646(9) .
Sr1 O10 2.652(9) .
Sr1 O27 2.661(9) .
Sr1 O26 2.709(9) .
Sr1 O1 2.846(9) .
Sr1 P1 3.228(3) .
Sr1 P2 3.272(3) .
Cu1 O62 1.942(9) 3_557
Cu1 O62 1.942(9) .
Cu1 O61 1.984(9) .
Cu1 O61 1.984(9) 3_557
P1 O28 1.508(9) .
P1 O29 1.527(10) .
P1 O4 1.529(10) .
P1 O21 1.575(9) .
P2 O27 1.518(10) .
P2 O26 1.518(9) .
P2 O5 1.548(10) .
P2 O22 1.579(9) .
P3 O53 1.496(10) .
P3 O9 1.516(10) .
P3 O30 1.539(10) .
P3 O37 1.589(10) .
P3 Sr3 3.711(4) .
P4 O11 1.506(9) .
P4 O62 1.528(9) .
P4 O15 1.532(10) .
P4 O35 1.566(9) .
P5 O54 1.492(10) .
P5 O10 1.535(9) .
P5 O40 1.548(10) .
P5 O36 1.585(10) .
P6 O73 1.504(9) .
P6 O8 1.524(9) .
P6 O13 1.563(10) .
P6 O14 1.568(9) .
O44 Sr3 2.752(10) 3_567
O45 Sr2 2.627(10) .
O53 Sr3 2.552(10) .
O54 Sr3 2.485(10) 3_567
O73 Sr2 2.478(9) .
N4 C2 1.32(3) .
N4 N8 1.40(2) .
N4 C4 1.46(3) .
N8 C6 1.34(2) .
N8 H8A 0.8600 .
C4 C27 1.58(3) .
C4 H4A 0.9700 .
C4 H4B 0.9700 .
N9 C2 1.35(2) .
N9 C6 1.38(3) .
N9 H9 0.8600 .
C2 H2 0.9300 .
C6 H6 0.9300 .
N12 C8 1.37(3) .
N12 C11 1.39(3) .
N12 H12 0.8600 .
C8 N6 1.31(3) .
C8 H8 0.9300 .
N6 N13 1.41(3) .
N6 C36 1.41(3) .
C11 N13 1.33(3) .
C11 H11 0.9300 .
N13 H13 0.8600 .
N11 C15 1.31(3) .
N11 C17 1.35(3) .
N11 H11A 0.8600 .
C17 N5 1.37(3) .
C17 H17 0.9300 .
C15 N10 1.30(3) .
C15 H15A 0.9300 .
N10 N5 1.36(3) .
N7 C38 1.34(3) .
N7 N15 1.38(3) .
N7 C26 1.46(3) .
C38 N14 1.23(3) .
C38 H38 0.9300 .
C24 C25 1.37(4) .
C24 C23 1.44(3) .
C24 H24A 0.9700 .
C24 H24B 0.9700 .
C25 C26 1.49(3) .
C25 H25A 0.9700 .
C25 H25B 0.9700 .
C26 H26A 0.9700 .
C26 H26B 0.9700 .
C22 C23 1.356(9) .
C22 C36 1.381(13) .
C22 H22A 0.9700 .
C22 H22B 0.9700 .
C23 H23A 0.9700 .
C23 H23B 0.9700 .
C27 C30 1.355(13) .
C27 H27A 0.9700 .
C27 H27B 0.9700 .
C28 N5 1.47(3) .
C28 C35 1.51(3) .
C28 H28A 0.9700 .
C28 H28B 0.9700 .
C29 C30 1.384(13) .
C29 C35 1.44(3) .
C29 H29A 0.9700 .
C29 H29B 0.9700 .
C30 H30A 0.9700 .
C30 H30B 0.9700 .
N15 C31 1.42(3) .
N15 H15 0.8600 .
Sr2 O73 2.478(9) 2_556
Sr2 O78 2.572(13) .
Sr2 O78 2.573(13) 2_556
Sr2 O45 2.627(10) 2_556
Sr2 Mo12 3.952(2) 2_556
Sr3 O54 2.485(10) 3_567
Sr3 O79 2.549(15) 1
Sr3 O79 2.549(15) .
Sr3 O74 2.562(13) .
Sr3 O77 2.617(12) .
Sr3 O44 2.752(10) 3_567
Sr3 H81B 2.5962 .
Sr3 H74A 2.7576 .
Sr3 H79A 2.8004 .
C35 H35A 0.9700 .
C35 H35B 0.9700 .
C36 H36A 0.9700 .
C36 H36B 0.9700 .
C31 N14 1.33(3) .
C31 H31 0.9300 .
O77 H77A 0.8500 .
O77 H77B 0.8499 .
O74 H74A 0.8500 .
O74 H74B 0.8500 .
O75 H75A 0.8500 .
O75 H75C 0.8500 .
O78 H78A 0.8500 .
O78 H78B 0.8501 .
O79 O79 0.00(5) 1
O79 H79A 0.8500 .
O79 H79B 0.8499 .

loop_
_geom_hbond_atom_site_label_D
_geom_hbond_atom_site_label_H
_geom_hbond_atom_site_label_A
_geom_hbond_distance_DH
_geom_hbond_distance_HA
_geom_hbond_distance_DA
_geom_hbond_angle_DHA
_geom_hbond_site_symmetry_A
O4W H4WA O77 0.85 2.47 3.096(18) 130.9 3_666
O4W H4WB O79 0.85 2.11 2.95(4) 168.3 3_666
O81 H81A O81 0.85 2.29 2.74(3) 113.0 2_556
O81 H81A O69 0.85 2.52 2.95(3) 112.4 2_556
O3W H3WB O73 0.85 1.92 2.69(2) 150.1 1_565
O3W H3WA O2W 0.85 2.72 2.88(5) 91.9 3_666
O3W H3WA O75 0.85 2.28 2.96(4) 137.8 3_676
O2W H2WA O15 0.85 2.61 3.03(2) 112.0 3_656
O2W H2WB O75 0.85 2.16 2.84(3) 136.5 1_545
O2W H2WB O14 0.85 2.61 2.988(13) 108.0 3_656
O2W H2WA O4W 0.85 2.95 3.345(18) 110.7 .
N8 H8A O68 0.86 2.38 3.07(2) 138.2 .
N9 H9 O58 0.86 2.14 2.766(19) 129.3 2_656
N9 H9 O57 0.86 2.15 2.89(2) 143.6 4_565
N12 H12 O42 0.86 1.88 2.74(2) 174.5 .
N13 H13 O52 0.86 2.39 3.21(2) 157.5 3_667
N11 H11A O50 0.86 2.47 3.30(2) 163.4 1_565
N15 H15 O40 0.86 2.60 3.41(3) 157.0 3_667
O77 H77A O9 0.85 2.37 2.956(15) 126.9 .
O77 H77B O48 0.85 2.45 3.000(15) 122.9 3_567
O74 H74A O49 0.85 2.60 3.027(17) 112.2 .
O74 H74B O64 0.85 2.13 2.963(17) 165.9 3_567
O75 H75A O61 0.85 2.52 3.173(18) 134.4 3_666
O75 H75C O62 0.85 2.32 2.900(16) 125.3 1_664
O78 H78A O47 0.85 2.03 2.882(17) 174.3 2_556
O78 H78B O60 0.85 2.00 2.832(16) 164.9 3_557
O79 H79A O2 0.85 2.33 3.104(19) 152.1 3_567

loop_
_platon_squeeze_void_nr
_platon_squeeze_void_average_x
_platon_squeeze_void_average_y
_platon_squeeze_void_average_z
_platon_squeeze_void_volume
_platon_squeeze_void_count_electrons
1 0.500 0.128 0.250 578.5 50.7
2 0.500 -0.128 0.750 578.9 50.3
